data_7713005
loop_
_publ_author_name
'Martynova, Ekaterina A.'
'Zuccarello, Marco'
'kronenberg, domenic'
'Belis, Marek'
'Cavallo, Luigi'
'Baudoin, Olivier'
'Kwit, Marcin'
'Van Hecke, Kristof'
'Zhang, Ziyun'
'czapik, agnieszka'
'Nolan, Steven P.'

_publ_section_title
;
 Simple synthetic access to [Au(IBiox)Cl] complexes
;
_journal_name_full 'Dalton Transactions'
_journal_paper_doi 10.1039/D3DT01357J
_journal_year 2023
_chemical_absolute_configuration ad
_chemical_formula_moiety 'C15 H24 Au Cl N2 O2'
_chemical_formula_sum 'C15 H24 Au Cl N2 O2'
_chemical_formula_weight 496.78
_chemical_name_systematic EM392
_space_group_crystal_system orthorhombic
_space_group_IT_number 19
_space_group_name_Hall 'P 2ac 2ab'
_space_group_name_H-M_alt 'P 21 21 21'
_atom_sites_solution_hydrogens geom
_atom_sites_solution_primary dual
_audit_creation_date 2022-09-13
_audit_creation_method
;
Olex2 1.3
(compiled 2020.11.12 svn.r5f609507 for OlexSys, GUI svn.r6408)
;
_audit_update_record
;
2023-01-26 deposited with the CCDC.	2023-05-10 downloaded from the CCDC.
;
_cell_angle_alpha 90
_cell_angle_beta 90
_cell_angle_gamma 90
_cell_formula_units_Z 4
_cell_length_a 7.1537(2)
_cell_length_b 11.7842(3)
_cell_length_c 20.3587(5)
_cell_measurement_reflns_used 7252
_cell_measurement_temperature 100(2)
_cell_measurement_theta_max 29.3230
_cell_measurement_theta_min 3.3230
_cell_volume 1716.25(8)
_computing_cell_refinement 'CrysAlisPro 1.171.40.67a (Rigaku OD, 2019)'
_computing_data_collection 'CrysAlisPro 1.171.40.67a (Rigaku OD, 2019)'
_computing_data_reduction 'CrysAlisPro 1.171.40.67a (Rigaku OD, 2019)'
_computing_molecular_graphics 'Olex2 1.3 (Dolomanov et al., 2009)'
_computing_publication_material 'Olex2 1.3 (Dolomanov et al., 2009)'
_computing_structure_refinement 'SHELXL 2018/3 (Sheldrick, 2015)'
_computing_structure_solution 'SHELXT 2018/2 (Sheldrick, 2018)'
_diffrn_ambient_environment N~2~
_diffrn_ambient_temperature 100(2)
_diffrn_detector 'CCD plate'
_diffrn_detector_area_resol_mean 10.4839
_diffrn_detector_type Atlas
_diffrn_measured_fraction_theta_full 0.999
_diffrn_measured_fraction_theta_max 0.923
_diffrn_measurement_details
;
List of Runs (angles in degrees, time in seconds):

  # Type    Start    End  Width  t~exp~   \w     \q     \k     \f   Frames
#--------------------------------------------------------------------------
  1  \w    -31.00  90.00   1.00    8.00    --   10.17  19.00  90.00  121
  2  \w    -44.00  21.00   1.00    8.00    --  -11.11  77.00-180.00   65
  3  \w    -15.00  30.00   1.00    8.00    --  -11.11 -99.00  60.00   45
  4  \w    -14.00  54.00   1.00    8.00    --   10.17  38.00 -90.00   68
  5  \w    -44.00  21.00   1.00    8.00    --  -11.11  77.00   0.00   65
;
_diffrn_measurement_device 'four-circle diffractometer'
_diffrn_measurement_device_type 'SuperNova, Dual, Cu at home/near, Atlas'
_diffrn_measurement_method '\w scans'
_diffrn_orient_matrix_type 'CrysAlisPro convention (1999,Acta A55,543-557)'
_diffrn_orient_matrix_UB_11 0.0919767000
_diffrn_orient_matrix_UB_12 -0.0122326000
_diffrn_orient_matrix_UB_13 -0.0109288000
_diffrn_orient_matrix_UB_21 0.0371231000
_diffrn_orient_matrix_UB_22 0.0314881000
_diffrn_orient_matrix_UB_23 0.0266746000
_diffrn_orient_matrix_UB_31 0.0007760000
_diffrn_orient_matrix_UB_32 -0.0498061000
_diffrn_orient_matrix_UB_33 0.0195531000
_diffrn_radiation_monochromator mirror
_diffrn_radiation_probe x-ray
_diffrn_radiation_type 'Mo K\a'
_diffrn_radiation_wavelength 0.71073
_diffrn_reflns_av_R_equivalents 0.0467
_diffrn_reflns_av_unetI/netI 0.0473
_diffrn_reflns_Laue_measured_fraction_full 0.999
_diffrn_reflns_Laue_measured_fraction_max 0.923
_diffrn_reflns_limit_h_max 9
_diffrn_reflns_limit_h_min -9
_diffrn_reflns_limit_k_max 15
_diffrn_reflns_limit_k_min -14
_diffrn_reflns_limit_l_max 25
_diffrn_reflns_limit_l_min -28
_diffrn_reflns_number 17897
_diffrn_reflns_point_group_measured_fraction_full 0.999
_diffrn_reflns_point_group_measured_fraction_max 0.887
_diffrn_reflns_theta_full 25.242
_diffrn_reflns_theta_max 29.693
_diffrn_reflns_theta_min 2.644
_diffrn_source 'micro-focus sealed X-ray tube'
_diffrn_source_type 'SuperNova (Mo) X-ray Source'
_exptl_absorpt_coefficient_mu 8.733
_exptl_absorpt_correction_T_max 1.000
_exptl_absorpt_correction_T_min 0.647
_exptl_absorpt_correction_type gaussian
_exptl_absorpt_process_details
;
CrysAlisPro 1.171.40.67a (Rigaku Oxford Diffraction, 2019)
Numerical absorption correction based on gaussian integration over
			a multifaceted crystal model
Empirical absorption correction using spherical harmonics,
 implemented in SCALE3 ABSPACK scaling algorithm.
;
_exptl_crystal_colour 'clear colourless'
_exptl_crystal_colour_lustre clear
_exptl_crystal_colour_primary colourless
_exptl_crystal_density_diffrn 1.923
_exptl_crystal_description block
_exptl_crystal_F_000 960
_exptl_crystal_preparation Synthesis
_exptl_crystal_recrystallization_method 'Pentane diffusion in acetone'
_exptl_crystal_size_max 0.202
_exptl_crystal_size_mid 0.094
_exptl_crystal_size_min 0.064
_refine_diff_density_max 0.615
_refine_diff_density_min -1.314
_refine_diff_density_rms 0.153
_refine_ls_abs_structure_details
;
 Flack x determined using 1395 quotients [(I+)-(I-)]/[(I+)+(I-)]
 (Parsons, Flack and Wagner, Acta Cryst. B69 (2013) 249-259).
;
_refine_ls_abs_structure_Flack -0.011(7)
_refine_ls_extinction_method none
_refine_ls_goodness_of_fit_ref 1.017
_refine_ls_hydrogen_treatment constr
_refine_ls_matrix_type full
_refine_ls_number_parameters 196
_refine_ls_number_reflns 4319
_refine_ls_number_restraints 0
_refine_ls_restrained_S_all 1.017
_refine_ls_R_factor_all 0.0394
_refine_ls_R_factor_gt 0.0289
_refine_ls_shift/su_max 0.001
_refine_ls_shift/su_mean 0.000
_refine_ls_structure_factor_coef Fsqd
_refine_ls_weighting_details 'w=1/[\s^2^(Fo^2^)+(0.0115P)^2^] where P=(Fo^2^+2Fc^2^)/3'
_refine_ls_weighting_scheme calc
_refine_ls_wR_factor_gt 0.0457
_refine_ls_wR_factor_ref 0.0490
_reflns_Friedel_coverage 0.683
_reflns_Friedel_fraction_full 0.999
_reflns_Friedel_fraction_max 0.838
_reflns_number_gt 3757
_reflns_number_total 4319
_reflns_threshold_expression 'I > 2\s(I)'
_cod_data_source_file d3dt01357j2.cif
_cod_data_source_block em392
_cod_database_code 7713005
_shelx_shelxl_version_number 2018/3
_chemical_oxdiff_formula 'C17 H24 Au Cl N2 O2'
_shelx_space_group_comment
;
The symmetry employed for this shelxl refinement is uniquely defined
by the following loop, which should always be used as a source of
symmetry information in preference to the above space-group names.
They are only intended as comments.
;
_reflns_odcompleteness_completeness 99.80
_reflns_odcompleteness_iscentric 1
_reflns_odcompleteness_theta 26.32
_olex2_refinement_description
;
1. Fixed Uiso
 At 1.2 times of:
  All C(H) groups, All C(H,H) groups
 At 1.5 times of:
  All C(H,H,H) groups
2.a Ternary CH refined with riding coordinates:
 C2(H2), C7(H7)
2.b Secondary CH2 refined with riding coordinates:
 C3(H3A,H3B), C6(H6A,H6B)
2.c Idealised Me refined as rotating group:
 C9(H9A,H9B,H9C), C10(H10A,H10B,H10C), C11(H11A,H11B,H11C), C13(H13A,H13B,
 H13C), C14(H14A,H14B,H14C), C15(H15A,H15B,H15C)
;
_olex2_date_sample_data_collection 2022-09-13
_olex2_exptl_crystal_mounting_method 'Litho loop'
_olex2_submission_original_sample_id EM392
_olex2_submission_special_instructions 'No special instructions were received'
_oxdiff_exptl_absorpt_empirical_details
;
Empirical correction (ABSPACK) includes:
- Absorption correction using spherical harmonics
- Frame scaling
- B-factor correction
;
_oxdiff_exptl_absorpt_empirical_full_max 1.445
_oxdiff_exptl_absorpt_empirical_full_min 0.802

loop_
_space_group_symop_operation_xyz
'x, y, z'
'-x+1/2, -y, z+1/2'
'-x, y+1/2, -z+1/2'
'x+1/2, -y+1/2, -z'

loop_
_atom_site_label
_atom_site_type_symbol
_atom_site_fract_x
_atom_site_fract_y
_atom_site_fract_z
_atom_site_U_iso_or_equiv
_atom_site_adp_type
_atom_site_occupancy
_atom_site_site_symmetry_order
_atom_site_calc_flag
_atom_site_refinement_flags_posn
_atom_site_refinement_flags_adp
_atom_site_refinement_flags_occupancy
_atom_site_disorder_assembly
_atom_site_disorder_group
Au1 Au 1.26774(2) 0.49814(2) 0.38048(2) 0.01683(7) Uani 1 1 d . . . . .
Cl1 Cl 1.5360(2) 0.59364(13) 0.35524(9) 0.0290(4) Uani 1 1 d . . . . .
O1 O 0.6934(6) 0.3196(3) 0.50972(18) 0.0216(9) Uani 1 1 d . . . . .
O2 O 0.6352(6) 0.2727(3) 0.3445(2) 0.0238(10) Uani 1 1 d . . . . .
N1 N 0.9428(7) 0.4000(4) 0.4581(2) 0.0151(10) Uani 1 1 d . . . . .
N2 N 0.9123(6) 0.3677(4) 0.3564(2) 0.0154(10) Uani 1 1 d . . . . .
C1 C 1.0306(8) 0.4173(4) 0.3999(3) 0.0163(13) Uani 1 1 d . . . . .
C2 C 0.9819(9) 0.4205(5) 0.5282(3) 0.0183(14) Uani 1 1 d . . . . .
H2 H 1.113394 0.397786 0.538439 0.022 Uiso 1 1 calc R U . . .
C3 C 0.8447(8) 0.3325(5) 0.5574(3) 0.0200(14) Uani 1 1 d . . . . .
H3A H 0.908794 0.259025 0.564452 0.024 Uiso 1 1 calc R U . . .
H3B H 0.795041 0.359470 0.599973 0.024 Uiso 1 1 calc R U . . .
C4 C 0.7782(8) 0.3417(5) 0.4510(3) 0.0180(13) Uani 1 1 d . . . . .
C5 C 0.7577(7) 0.3206(5) 0.3872(3) 0.0185(12) Uani 1 1 d . . . . .
C6 C 0.6842(9) 0.3231(5) 0.2811(3) 0.0219(14) Uani 1 1 d . . . . .
H6A H 0.611167 0.393269 0.273513 0.026 Uiso 1 1 calc R U . . .
H6B H 0.658455 0.269228 0.244957 0.026 Uiso 1 1 calc R U . . .
C7 C 0.8956(8) 0.3502(5) 0.2849(3) 0.0169(13) Uani 1 1 d . . . . .
H7 H 0.920467 0.423598 0.261846 0.020 Uiso 1 1 calc R U . . .
C8 C 0.9467(10) 0.5437(5) 0.5524(3) 0.0251(16) Uani 1 1 d . . . . .
C9 C 1.0770(12) 0.6266(5) 0.5161(3) 0.043(2) Uani 1 1 d . . . . .
H9A H 1.206648 0.600787 0.520366 0.064 Uiso 1 1 calc R U . . .
H9B H 1.064662 0.702520 0.535276 0.064 Uiso 1 1 calc R U . . .
H9C H 1.042643 0.629316 0.469521 0.064 Uiso 1 1 calc R U . . .
C10 C 0.9932(11) 0.5483(5) 0.6254(3) 0.0338(18) Uani 1 1 d . . . . .
H10A H 0.908003 0.498316 0.649567 0.051 Uiso 1 1 calc R U . . .
H10B H 0.979164 0.626268 0.641287 0.051 Uiso 1 1 calc R U . . .
H10C H 1.122312 0.523101 0.632176 0.051 Uiso 1 1 calc R U . . .
C11 C 0.7438(10) 0.5783(6) 0.5410(3) 0.0389(19) Uani 1 1 d . . . . .
H11A H 0.715347 0.574128 0.493954 0.058 Uiso 1 1 calc R U . . .
H11B H 0.724686 0.656097 0.556541 0.058 Uiso 1 1 calc R U . . .
H11C H 0.660984 0.526759 0.565105 0.058 Uiso 1 1 calc R U . . .
C12 C 1.0243(10) 0.2582(5) 0.2568(4) 0.0205(16) Uani 1 1 d . . . . .
C13 C 1.2289(8) 0.2895(5) 0.2665(3) 0.0249(14) Uani 1 1 d . . . . .
H13A H 1.251794 0.365427 0.248494 0.037 Uiso 1 1 calc R U . . .
H13B H 1.308122 0.234264 0.243662 0.037 Uiso 1 1 calc R U . . .
H13C H 1.258581 0.289055 0.313449 0.037 Uiso 1 1 calc R U . . .
C14 C 0.9864(10) 0.1429(5) 0.2887(4) 0.0347(18) Uani 1 1 d . . . . .
H14A H 1.002977 0.149014 0.336329 0.052 Uiso 1 1 calc R U . . .
H14B H 1.073895 0.086551 0.271131 0.052 Uiso 1 1 calc R U . . .
H14C H 0.857934 0.119254 0.279016 0.052 Uiso 1 1 calc R U . . .
C15 C 0.9899(9) 0.2535(5) 0.1819(3) 0.0334(17) Uani 1 1 d . . . . .
H15A H 0.858206 0.235709 0.173443 0.050 Uiso 1 1 calc R U . . .
H15B H 1.069049 0.194570 0.162344 0.050 Uiso 1 1 calc R U . . .
H15C H 1.020538 0.327142 0.162289 0.050 Uiso 1 1 calc R U . . .

loop_
_atom_site_aniso_label
_atom_site_aniso_U_11
_atom_site_aniso_U_22
_atom_site_aniso_U_33
_atom_site_aniso_U_23
_atom_site_aniso_U_13
_atom_site_aniso_U_12
Au1 0.01780(10) 0.01643(11) 0.01626(11) -0.00060(14) 0.00179(8) -0.00438(12)
Cl1 0.0236(8) 0.0304(8) 0.0331(10) 0.0034(8) 0.0043(7) -0.0122(7)
O1 0.017(2) 0.035(2) 0.013(2) 0.0035(18) -0.0002(18) -0.003(2)
O2 0.016(2) 0.038(3) 0.017(2) 0.001(2) 0.0004(18) -0.0085(18)
N1 0.016(3) 0.013(2) 0.017(3) -0.004(2) 0.003(2) -0.0010(19)
N2 0.013(2) 0.017(2) 0.017(3) 0.001(2) 0.002(2) 0.0042(19)
C1 0.014(3) 0.014(3) 0.021(4) 0.004(3) 0.001(2) 0.001(2)
C2 0.019(3) 0.020(3) 0.016(4) -0.001(3) 0.000(3) -0.001(3)
C3 0.019(3) 0.025(3) 0.016(3) 0.001(3) 0.000(3) 0.001(3)
C4 0.014(3) 0.022(3) 0.018(3) 0.003(2) 0.005(3) 0.000(2)
C5 0.013(3) 0.023(3) 0.020(3) 0.001(3) 0.002(3) -0.001(2)
C6 0.019(3) 0.032(4) 0.015(4) -0.002(3) 0.003(3) 0.000(3)
C7 0.016(3) 0.023(3) 0.012(3) 0.002(3) -0.003(2) 0.002(2)
C8 0.032(4) 0.023(3) 0.021(4) -0.003(3) 0.008(3) 0.002(3)
C9 0.073(6) 0.022(3) 0.034(5) -0.009(3) 0.017(4) -0.005(4)
C10 0.048(5) 0.029(3) 0.024(4) -0.008(3) 0.000(3) -0.006(3)
C11 0.054(6) 0.030(4) 0.032(4) -0.007(3) 0.000(4) 0.019(3)
C12 0.016(4) 0.026(3) 0.019(4) -0.007(3) -0.002(3) 0.001(3)
C13 0.015(3) 0.032(4) 0.028(4) -0.014(3) 0.002(3) 0.002(3)
C14 0.035(4) 0.020(3) 0.048(5) -0.005(3) -0.009(4) 0.000(3)
C15 0.018(4) 0.053(5) 0.028(4) -0.016(3) 0.000(3) -0.001(3)

loop_
_atom_type_symbol
_atom_type_description
_atom_type_scat_dispersion_real
_atom_type_scat_dispersion_imag
_atom_type_scat_source
C C 0.0033 0.0016 'International Tables Vol C Tables 4.2.6.8 and 6.1.1.4'
H H 0.0000 0.0000 'International Tables Vol C Tables 4.2.6.8 and 6.1.1.4'
Au Au -2.0133 8.8022 'International Tables Vol C Tables 4.2.6.8 and 6.1.1.4'
Cl Cl 0.1484 0.1585 'International Tables Vol C Tables 4.2.6.8 and 6.1.1.4'
N N 0.0061 0.0033 'International Tables Vol C Tables 4.2.6.8 and 6.1.1.4'
O O 0.0106 0.0060 'International Tables Vol C Tables 4.2.6.8 and 6.1.1.4'

loop_
_exptl_crystal_face_index_h
_exptl_crystal_face_index_k
_exptl_crystal_face_index_l
_exptl_crystal_face_perp_dist
0 -13 19 0.0297
1 12 19 0.0537
-1 -10 -23 0.0394
2 -14 15 0.0286
0 14 -16 0.0295
-10 -1 4 0.0939
1 -6 27 0.0305
10 1 -4 0.1039

loop_
_geom_angle_atom_site_label_1
_geom_angle_atom_site_label_2
_geom_angle_atom_site_label_3
_geom_angle
_geom_angle_site_symmetry_1
_geom_angle_site_symmetry_3
_geom_angle_publ_flag
C1 Au1 Cl1 178.16(16) . . ?
C4 O1 C3 103.4(4) . . ?
C5 O2 C6 104.0(4) . . ?
C1 N1 C2 137.1(5) . . ?
C1 N1 C4 112.4(5) . . ?
C4 N1 C2 110.3(5) . . ?
C1 N2 C5 112.0(5) . . ?
C1 N2 C7 138.9(5) . . ?
C5 N2 C7 109.0(5) . . ?
N1 C1 Au1 129.9(4) . . ?
N1 C1 N2 102.4(5) . . ?
N2 C1 Au1 127.6(4) . . ?
N1 C2 H2 109.7 . . ?
N1 C2 C3 98.1(4) . . ?
N1 C2 C8 115.4(5) . . ?
C3 C2 H2 109.7 . . ?
C3 C2 C8 113.7(5) . . ?
C8 C2 H2 109.7 . . ?
O1 C3 C2 106.5(4) . . ?
O1 C3 H3A 110.4 . . ?
O1 C3 H3B 110.4 . . ?
C2 C3 H3A 110.4 . . ?
C2 C3 H3B 110.4 . . ?
H3A C3 H3B 108.6 . . ?
O1 C4 N1 112.6(5) . . ?
C5 C4 O1 140.4(6) . . ?
C5 C4 N1 106.9(5) . . ?
O2 C5 N2 113.0(5) . . ?
C4 C5 O2 140.7(5) . . ?
C4 C5 N2 106.2(5) . . ?
O2 C6 H6A 110.6 . . ?
O2 C6 H6B 110.6 . . ?
O2 C6 C7 105.9(5) . . ?
H6A C6 H6B 108.7 . . ?
C7 C6 H6A 110.6 . . ?
C7 C6 H6B 110.6 . . ?
N2 C7 C6 99.0(5) . . ?
N2 C7 H7 109.2 . . ?
N2 C7 C12 114.8(5) . . ?
C6 C7 H7 109.2 . . ?
C12 C7 C6 115.0(5) . . ?
C12 C7 H7 109.2 . . ?
C9 C8 C2 110.0(5) . . ?
C10 C8 C2 107.9(5) . . ?
C10 C8 C9 108.3(6) . . ?
C10 C8 C11 110.3(6) . . ?
C11 C8 C2 110.8(6) . . ?
C11 C8 C9 109.5(6) . . ?
C8 C9 H9A 109.5 . . ?
C8 C9 H9B 109.5 . . ?
C8 C9 H9C 109.5 . . ?
H9A C9 H9B 109.5 . . ?
H9A C9 H9C 109.5 . . ?
H9B C9 H9C 109.5 . . ?
C8 C10 H10A 109.5 . . ?
C8 C10 H10B 109.5 . . ?
C8 C10 H10C 109.5 . . ?
H10A C10 H10B 109.5 . . ?
H10A C10 H10C 109.5 . . ?
H10B C10 H10C 109.5 . . ?
C8 C11 H11A 109.5 . . ?
C8 C11 H11B 109.5 . . ?
C8 C11 H11C 109.5 . . ?
H11A C11 H11B 109.5 . . ?
H11A C11 H11C 109.5 . . ?
H11B C11 H11C 109.5 . . ?
C7 C12 C15 107.4(5) . . ?
C13 C12 C7 110.9(5) . . ?
C13 C12 C14 109.3(6) . . ?
C13 C12 C15 106.9(6) . . ?
C14 C12 C7 111.3(6) . . ?
C14 C12 C15 111.0(5) . . ?
C12 C13 H13A 109.5 . . ?
C12 C13 H13B 109.5 . . ?
C12 C13 H13C 109.5 . . ?
H13A C13 H13B 109.5 . . ?
H13A C13 H13C 109.5 . . ?
H13B C13 H13C 109.5 . . ?
C12 C14 H14A 109.5 . . ?
C12 C14 H14B 109.5 . . ?
C12 C14 H14C 109.5 . . ?
H14A C14 H14B 109.5 . . ?
H14A C14 H14C 109.5 . . ?
H14B C14 H14C 109.5 . . ?
C12 C15 H15A 109.5 . . ?
C12 C15 H15B 109.5 . . ?
C12 C15 H15C 109.5 . . ?
H15A C15 H15B 109.5 . . ?
H15A C15 H15C 109.5 . . ?
H15B C15 H15C 109.5 . . ?

loop_
_geom_bond_atom_site_label_1
_geom_bond_atom_site_label_2
_geom_bond_distance
_geom_bond_site_symmetry_2
_geom_bond_publ_flag
Au1 Cl1 2.2831(15) . ?
Au1 C1 1.985(5) . ?
O1 C3 1.461(7) . ?
O1 C4 1.365(7) . ?
O2 C5 1.357(6) . ?
O2 C6 1.463(7) . ?
N1 C1 1.356(7) . ?
N1 C2 1.474(7) . ?
N1 C4 1.371(7) . ?
N2 C1 1.357(7) . ?
N2 C5 1.387(7) . ?
N2 C7 1.475(7) . ?
C2 H2 1.0000 . ?
C2 C3 1.547(8) . ?
C2 C8 1.554(8) . ?
C3 H3A 0.9900 . ?
C3 H3B 0.9900 . ?
C4 C5 1.331(8) . ?
C6 H6A 0.9900 . ?
C6 H6B 0.9900 . ?
C6 C7 1.548(8) . ?
C7 H7 1.0000 . ?
C7 C12 1.534(9) . ?
C8 C9 1.540(9) . ?
C8 C10 1.523(9) . ?
C8 C11 1.525(9) . ?
C9 H9A 0.9800 . ?
C9 H9B 0.9800 . ?
C9 H9C 0.9800 . ?
C10 H10A 0.9800 . ?
C10 H10B 0.9800 . ?
C10 H10C 0.9800 . ?
C11 H11A 0.9800 . ?
C11 H11B 0.9800 . ?
C11 H11C 0.9800 . ?
C12 C13 1.522(9) . ?
C12 C14 1.531(9) . ?
C12 C15 1.546(9) . ?
C13 H13A 0.9800 . ?
C13 H13B 0.9800 . ?
C13 H13C 0.9800 . ?
C14 H14A 0.9800 . ?
C14 H14B 0.9800 . ?
C14 H14C 0.9800 . ?
C15 H15A 0.9800 . ?
C15 H15B 0.9800 . ?
C15 H15C 0.9800 . ?

loop_
_geom_torsion_atom_site_label_1
_geom_torsion_atom_site_label_2
_geom_torsion_atom_site_label_3
_geom_torsion_atom_site_label_4
_geom_torsion
_geom_torsion_site_symmetry_1
_geom_torsion_site_symmetry_2
_geom_torsion_site_symmetry_3
_geom_torsion_site_symmetry_4
_geom_torsion_publ_flag
O1 C4 C5 O2 6.4(14) . . . . ?
O1 C4 C5 N2 -176.4(7) . . . . ?
O2 C6 C7 N2 -28.2(5) . . . . ?
O2 C6 C7 C12 94.7(6) . . . . ?
N1 C2 C3 O1 -27.7(5) . . . . ?
N1 C2 C8 C9 -62.4(8) . . . . ?
N1 C2 C8 C10 179.7(5) . . . . ?
N1 C2 C8 C11 58.8(7) . . . . ?
N1 C4 C5 O2 -177.4(7) . . . . ?
N1 C4 C5 N2 -0.3(6) . . . . ?
N2 C7 C12 C13 -62.7(7) . . . . ?
N2 C7 C12 C14 59.2(7) . . . . ?
N2 C7 C12 C15 -179.1(5) . . . . ?
C1 N1 C2 C3 -158.5(6) . . . . ?
C1 N1 C2 C8 80.4(9) . . . . ?
C1 N1 C4 O1 177.3(4) . . . . ?
C1 N1 C4 C5 -0.1(7) . . . . ?
C1 N2 C5 O2 178.6(4) . . . . ?
C1 N2 C5 C4 0.5(6) . . . . ?
C1 N2 C7 C6 -160.9(6) . . . . ?
C1 N2 C7 C12 76.2(8) . . . . ?
C2 N1 C1 Au1 -6.3(10) . . . . ?
C2 N1 C1 N2 175.4(6) . . . . ?
C2 N1 C4 O1 0.9(6) . . . . ?
C2 N1 C4 C5 -176.5(5) . . . . ?
C3 O1 C4 N1 -19.3(6) . . . . ?
C3 O1 C4 C5 156.7(8) . . . . ?
C3 C2 C8 C9 -174.7(5) . . . . ?
C3 C2 C8 C10 67.3(8) . . . . ?
C3 C2 C8 C11 -53.5(7) . . . . ?
C4 O1 C3 C2 29.5(5) . . . . ?
C4 N1 C1 Au1 178.7(4) . . . . ?
C4 N1 C1 N2 0.4(6) . . . . ?
C4 N1 C2 C3 16.6(6) . . . . ?
C4 N1 C2 C8 -104.6(6) . . . . ?
C5 O2 C6 C7 29.2(5) . . . . ?
C5 N2 C1 Au1 -178.9(4) . . . . ?
C5 N2 C1 N1 -0.6(6) . . . . ?
C5 N2 C7 C6 17.6(6) . . . . ?
C5 N2 C7 C12 -105.4(6) . . . . ?
C6 O2 C5 N2 -18.5(6) . . . . ?
C6 O2 C5 C4 158.5(8) . . . . ?
C6 C7 C12 C13 -176.6(6) . . . . ?
C6 C7 C12 C14 -54.7(7) . . . . ?
C6 C7 C12 C15 67.0(7) . . . . ?
C7 N2 C1 Au1 -0.5(9) . . . . ?
C7 N2 C1 N1 177.8(6) . . . . ?
C7 N2 C5 O2 -0.3(6) . . . . ?
C7 N2 C5 C4 -178.4(5) . . . . ?
C8 C2 C3 O1 94.8(6) . . . . ?

loop_
_exptl_oxdiff_crystal_face_indexfrac_h
_exptl_oxdiff_crystal_face_indexfrac_k
_exptl_oxdiff_crystal_face_indexfrac_l
_exptl_oxdiff_crystal_face_x
_exptl_oxdiff_crystal_face_y
_exptl_oxdiff_crystal_face_z
0.1907 -12.5417 18.8227 -0.0347 0.1143 0.9928
0.9090 12.1228 19.4628 -0.2774 0.9346 -0.2225
-0.9450 -9.9808 -22.7947 0.2843 -0.9574 0.0507
2.4758 -13.5305 15.1061 0.2281 0.0688 0.9712
-0.1821 13.7480 -16.1141 -0.0088 -0.0037 -1.0000
-9.9611 -0.7964 4.2039 -0.9524 -0.2827 0.1141
0.6366 -5.7367 26.8819 -0.1651 0.5601 0.8118
9.9759 0.6264 -4.0008 0.9536 0.2833 -0.1017
